data_1557091
loop_
_publ_author_name
'Ryan, Austin J.'
'Ziller, Joseph W.'
'Evans, William J.'

_publ_section_title
;
 The importance of the counter-cation in reductive rare-earth metal
 chemistry: 18-crown-6 instead of 2,2,2-cryptand allows isolation of
 [YII(NR2)3]1&#x2212; and ynediolate and enediolate complexes from CO
 reactions
;
_journal_issue 7
_journal_name_full 'Chemical Science'
_journal_page_first 2006
_journal_page_last 2014
_journal_paper_doi 10.1039/C9SC05794C
_journal_volume 11
_journal_year 2020
_chemical_formula_sum 'C78 H190 K2 N6 O21 Si12 Tm2'
_chemical_formula_weight 2301.49
_space_group_crystal_system monoclinic
_space_group_IT_number 15
_space_group_name_Hall '-C 2yc'
_space_group_name_H-M_alt 'C 1 2/c 1'
_atom_sites_solution_hydrogens geom
_atom_sites_solution_primary dual
_atom_sites_solution_secondary difmap
_audit_creation_method SHELXL-2014/7
_audit_update_record
;
2019-08-29 deposited with the CCDC.	2020-01-20 downloaded from the CCDC.
;
_cell_angle_alpha 90
_cell_angle_beta 103.1418(15)
_cell_angle_gamma 90
_cell_formula_units_Z 4
_cell_length_a 25.453(3)
_cell_length_b 18.757(2)
_cell_length_c 25.744(3)
_cell_measurement_reflns_used 9053
_cell_measurement_temperature 88(2)
_cell_measurement_theta_max 28.96
_cell_measurement_theta_min 2.26
_cell_volume 11969(2)
_computing_cell_refinement 'Bruker SAINT 8.34a, 2013'
_computing_data_collection 'Bruker APEX2 2014.11-0, 2014'
_computing_data_reduction 'Bruker SAINT 8.34a, 2013'
_computing_molecular_graphics 'Bruker SHELXTL'
_computing_publication_material 'Bruker SHELXTL'
_computing_structure_refinement 'SHELXL-2014/7 (Sheldrick, 2014)'
_computing_structure_solution 'Bruker SHELXTL 2014/4'
_diffrn_ambient_temperature 88(2)
_diffrn_measured_fraction_theta_full 1.000
_diffrn_measured_fraction_theta_max 0.943
_diffrn_measurement_device_type 'Bruker SMART APEX II CCD'
_diffrn_measurement_method '\f and \w scans'
_diffrn_radiation_type MoK\a
_diffrn_radiation_wavelength 0.71073
_diffrn_reflns_av_R_equivalents 0.0304
_diffrn_reflns_av_unetI/netI 0.0261
_diffrn_reflns_Laue_measured_fraction_full 1.000
_diffrn_reflns_Laue_measured_fraction_max 0.943
_diffrn_reflns_limit_h_max 34
_diffrn_reflns_limit_h_min -34
_diffrn_reflns_limit_k_max 24
_diffrn_reflns_limit_k_min -24
_diffrn_reflns_limit_l_max 34
_diffrn_reflns_limit_l_min -33
_diffrn_reflns_number 73762
_diffrn_reflns_point_group_measured_fraction_full 1.000
_diffrn_reflns_point_group_measured_fraction_max 0.943
_diffrn_reflns_theta_full 25.500
_diffrn_reflns_theta_max 29.125
_diffrn_reflns_theta_min 1.361
_diffrn_source 'fine-focus sealed tube'
_exptl_absorpt_coefficient_mu 1.719
_exptl_absorpt_correction_T_max 0.7458
_exptl_absorpt_correction_T_min 0.6513
_exptl_absorpt_correction_type multi-scan
_exptl_absorpt_process_details 'Bruker SADABS 2014/5'
_exptl_crystal_colour colourless
_exptl_crystal_density_diffrn 1.277
_exptl_crystal_description irregular
_exptl_crystal_F_000 4848
_exptl_crystal_size_max 0.214
_exptl_crystal_size_mid 0.200
_exptl_crystal_size_min 0.196
_refine_diff_density_max 0.652
_refine_diff_density_min -1.122
_refine_diff_density_rms 0.070
_refine_ls_extinction_method none
_refine_ls_goodness_of_fit_ref 1.011
_refine_ls_hydrogen_treatment constr
_refine_ls_matrix_type full
_refine_ls_number_parameters 559
_refine_ls_number_reflns 15214
_refine_ls_number_restraints 0
_refine_ls_restrained_S_all 1.011
_refine_ls_R_factor_all 0.0349
_refine_ls_R_factor_gt 0.0244
_refine_ls_shift/su_max 0.006
_refine_ls_shift/su_mean 0.000
_refine_ls_structure_factor_coef Fsqd
_refine_ls_weighting_details 'w=1/[\s^2^(Fo^2^)+(0.0193P)^2^+19.7209P] where P=(Fo^2^+2Fc^2^)/3'
_refine_ls_weighting_scheme calc
_refine_ls_wR_factor_gt 0.0509
_refine_ls_wR_factor_ref 0.0554
_reflns_Friedel_coverage 0.000
_reflns_number_gt 12794
_reflns_number_total 15214
_reflns_threshold_expression 'I > 2\s(I)'
_cod_data_source_file c9sc05794c3.cif
_cod_data_source_block ajr41
_cod_depositor_comments
;Adding full bibliography for 1557089--1557101.cif.

 Adding full bibliography for 1557089--1557101.cif.
;
_cod_original_sg_symbol_H-M 'C 2/c'
_cod_database_code 1557091
_shelx_shelxl_version_number 2014/7
_shelx_space_group_comment
; 
The symmetry employed for this shelxl refinement is uniquely defined 
by the following loop, which should always be used as a source of 
symmetry information in preference to the above space-group names. 
They are only intended as comments. 
;
_shelx_estimated_absorpt_t_min 0.710
_shelx_estimated_absorpt_t_max 0.729
_exptl_absorpt_special_details
; 
 Reflections not merged 
   75020 Corrected reflections written to file ajr41s.hkl 
 Estimated minimum and maximum transmission:  0.6513  0.7458 
 The ratio of these values is more reliable than their absolute values! 
 Additional spherical absorption correction applied with mu*r =  0.2000 
 Lambda/2 correction factor = 0.00150 
;

loop_
_space_group_symop_operation_xyz
'x, y, z'
'-x, y, -z+1/2'
'x+1/2, y+1/2, z'
'-x+1/2, y+1/2, -z+1/2'
'-x, -y, -z'
'x, -y, z-1/2'
'-x+1/2, -y+1/2, -z'
'x+1/2, -y+1/2, z-1/2'

loop_
_atom_site_label
_atom_site_type_symbol
_atom_site_fract_x
_atom_site_fract_y
_atom_site_fract_z
_atom_site_U_iso_or_equiv
_atom_site_adp_type
_atom_site_occupancy
_atom_site_site_symmetry_order
_atom_site_calc_flag
_atom_site_refinement_flags_posn
_atom_site_refinement_flags_adp
_atom_site_refinement_flags_occupancy
_atom_site_disorder_assembly
_atom_site_disorder_group
Tm1 Tm 0.65837(2) 0.16568(2) 0.29756(2) 0.02065(3) Uani 1 1 d . . . . .
K1 K 1.02730(2) 0.20036(2) 0.42669(2) 0.02127(8) Uani 1 1 d . . . . .
Si1 Si 0.62472(3) 0.33931(3) 0.29368(3) 0.03495(15) Uani 1 1 d . . . . .
Si2 Si 0.71921(3) 0.30019(3) 0.38206(3) 0.03671(16) Uani 1 1 d . . . . .
Si3 Si 0.63607(3) 0.09010(3) 0.17668(2) 0.02864(13) Uani 1 1 d . . . . .
Si4 Si 0.73557(2) 0.18185(3) 0.20195(2) 0.02581(12) Uani 1 1 d . . . . .
Si5 Si 0.71891(2) 0.01640(3) 0.36765(2) 0.02727(12) Uani 1 1 d . . . . .
Si6 Si 0.61670(3) 0.07190(3) 0.39142(2) 0.02956(13) Uani 1 1 d . . . . .
N1 N 0.67107(8) 0.27869(9) 0.32662(7) 0.0301(4) Uani 1 1 d . . . . .
N3 N 0.68150(7) 0.14291(9) 0.21970(7) 0.0259(4) Uani 1 1 d . . . . .
N2 N 0.66923(7) 0.07924(8) 0.35988(7) 0.0242(3) Uani 1 1 d . . . . .
O1 O 0.57624(6) 0.16509(7) 0.27258(6) 0.0271(3) Uani 1 1 d . . . . .
O2 O 1.09549(5) 0.09490(7) 0.39376(5) 0.0246(3) Uani 1 1 d . . . . .
O3 O 1.14111(6) 0.20296(8) 0.46398(6) 0.0291(3) Uani 1 1 d . . . . .
O4 O 1.08304(7) 0.33226(8) 0.46276(6) 0.0341(3) Uani 1 1 d . . . . .
O5 O 0.96996(7) 0.33027(7) 0.42789(6) 0.0320(3) Uani 1 1 d . . . . .
O6 O 0.93188(7) 0.22952(8) 0.34877(6) 0.0363(4) Uani 1 1 d . . . . .
O7 O 0.98468(5) 0.09858(7) 0.34790(5) 0.0237(3) Uani 1 1 d . . . . .
O8 O 0.91596(5) -0.03767(7) 0.45508(5) 0.0216(3) Uani 1 1 d . . . . .
O9 O 0.94123(5) 0.15005(7) 0.47368(5) 0.0217(3) Uani 1 1 d . . . . .
O10 O 1.04345(5) 0.18087(7) 0.53589(5) 0.0202(3) Uani 1 1 d . . . . .
C1 C 0.52381(8) 0.16557(10) 0.25714(8) 0.0251(4) Uani 1 1 d . . . . .
C2 C 0.65044(13) 0.43414(12) 0.29661(13) 0.0570(9) Uani 1 1 d . . . . .
H2A H 0.6608 0.4497 0.3339 0.086 Uiso 1 1 calc R U . . .
H2B H 0.6220 0.4654 0.2768 0.086 Uiso 1 1 calc R U . . .
H2C H 0.6819 0.4364 0.2807 0.086 Uiso 1 1 calc R U . . .
C3 C 0.60409(12) 0.31948(13) 0.22042(10) 0.0460(7) Uani 1 1 d . . . . .
H3A H 0.6360 0.3199 0.2052 0.069 Uiso 1 1 calc R U . . .
H3B H 0.5785 0.3558 0.2028 0.069 Uiso 1 1 calc R U . . .
H3C H 0.5870 0.2724 0.2151 0.069 Uiso 1 1 calc R U . . .
C4 C 0.56161(10) 0.34167(11) 0.31990(10) 0.0362(5) Uani 1 1 d . . . . .
H4A H 0.5433 0.2955 0.3136 0.054 Uiso 1 1 calc R U . . .
H4B H 0.5376 0.3791 0.3015 0.054 Uiso 1 1 calc R U . . .
H4C H 0.5710 0.3516 0.3583 0.054 Uiso 1 1 calc R U . . .
C5 C 0.76970(11) 0.36876(13) 0.37172(12) 0.0512(7) Uani 1 1 d . . . . .
H5A H 0.7826 0.3569 0.3397 0.077 Uiso 1 1 calc R U . . .
H5B H 0.8003 0.3693 0.4027 0.077 Uiso 1 1 calc R U . . .
H5C H 0.7526 0.4159 0.3673 0.077 Uiso 1 1 calc R U . . .
C6 C 0.69068(13) 0.33760(16) 0.43780(12) 0.0582(8) Uani 1 1 d . . . . .
H6A H 0.6674 0.3784 0.4246 0.087 Uiso 1 1 calc R U . . .
H6B H 0.7203 0.3530 0.4671 0.087 Uiso 1 1 calc R U . . .
H6C H 0.6695 0.3008 0.4507 0.087 Uiso 1 1 calc R U . . .
C7 C 0.75917(11) 0.21919(14) 0.40897(10) 0.0462(6) Uani 1 1 d . . . . .
H7A H 0.7352 0.1835 0.4189 0.069 Uiso 1 1 calc R U . . .
H7B H 0.7871 0.2323 0.4405 0.069 Uiso 1 1 calc R U . . .
H7C H 0.7762 0.1994 0.3816 0.069 Uiso 1 1 calc R U . . .
C8 C 0.57557(9) 0.14068(12) 0.13961(9) 0.0318(5) Uani 1 1 d . . . . .
H8A H 0.5557 0.1596 0.1650 0.048 Uiso 1 1 calc R U . . .
H8B H 0.5521 0.1087 0.1144 0.048 Uiso 1 1 calc R U . . .
H8C H 0.5873 0.1802 0.1200 0.048 Uiso 1 1 calc R U . . .
C9 C 0.61103(11) 0.01545(12) 0.21344(9) 0.0401(6) Uani 1 1 d . . . . .
H9A H 0.6407 -0.0177 0.2272 0.060 Uiso 1 1 calc R U . . .
H9B H 0.5819 -0.0099 0.1890 0.060 Uiso 1 1 calc R U . . .
H9C H 0.5975 0.0351 0.2432 0.060 Uiso 1 1 calc R U . . .
C10 C 0.66506(11) 0.04515(12) 0.12404(10) 0.0423(6) Uani 1 1 d . . . . .
H10A H 0.6783 0.0814 0.1027 0.063 Uiso 1 1 calc R U . . .
H10B H 0.6370 0.0166 0.1008 0.063 Uiso 1 1 calc R U . . .
H10C H 0.6950 0.0141 0.1412 0.063 Uiso 1 1 calc R U . . .
C11 C 0.79106(10) 0.11810(13) 0.19569(9) 0.0383(6) Uani 1 1 d . . . . .
H11A H 0.8025 0.0910 0.2289 0.057 Uiso 1 1 calc R U . . .
H11B H 0.8218 0.1450 0.1889 0.057 Uiso 1 1 calc R U . . .
H11C H 0.7778 0.0852 0.1661 0.057 Uiso 1 1 calc R U . . .
C12 C 0.71851(9) 0.23267(12) 0.13710(8) 0.0296(5) Uani 1 1 d . . . . .
H12A H 0.7037 0.1998 0.1078 0.044 Uiso 1 1 calc R U . . .
H12B H 0.7512 0.2551 0.1307 0.044 Uiso 1 1 calc R U . . .
H12C H 0.6918 0.2695 0.1391 0.044 Uiso 1 1 calc R U . . .
C13 C 0.76743(9) 0.24997(12) 0.25258(9) 0.0327(5) Uani 1 1 d . . . . .
H13A H 0.7412 0.2875 0.2546 0.049 Uiso 1 1 calc R U . . .
H13B H 0.7987 0.2710 0.2421 0.049 Uiso 1 1 calc R U . . .
H13C H 0.7791 0.2271 0.2875 0.049 Uiso 1 1 calc R U . . .
C14 C 0.76383(9) 0.03448(13) 0.32053(9) 0.0342(5) Uani 1 1 d . . . . .
H14A H 0.7423 0.0343 0.2838 0.051 Uiso 1 1 calc R U . . .
H14B H 0.7916 -0.0026 0.3246 0.051 Uiso 1 1 calc R U . . .
H14C H 0.7811 0.0811 0.3286 0.051 Uiso 1 1 calc R U . . .
C15 C 0.76542(10) 0.01323(14) 0.43607(9) 0.0403(6) Uani 1 1 d . . . . .
H15A H 0.7807 0.0607 0.4456 0.060 Uiso 1 1 calc R U . . .
H15B H 0.7947 -0.0207 0.4360 0.060 Uiso 1 1 calc R U . . .
H15C H 0.7451 -0.0020 0.4622 0.060 Uiso 1 1 calc R U . . .
C16 C 0.69219(11) -0.07692(12) 0.35379(10) 0.0420(6) Uani 1 1 d . . . . .
H16A H 0.6707 -0.0898 0.3795 0.063 Uiso 1 1 calc R U . . .
H16B H 0.7224 -0.1102 0.3570 0.063 Uiso 1 1 calc R U . . .
H16C H 0.6695 -0.0794 0.3176 0.063 Uiso 1 1 calc R U . . .
C17 C 0.63577(12) 0.02955(14) 0.45940(10) 0.0489(7) Uani 1 1 d . . . . .
H17A H 0.6471 -0.0198 0.4559 0.073 Uiso 1 1 calc R U . . .
H17B H 0.6046 0.0301 0.4758 0.073 Uiso 1 1 calc R U . . .
H17C H 0.6655 0.0563 0.4818 0.073 Uiso 1 1 calc R U . . .
C18 C 0.55846(10) 0.01908(12) 0.35234(11) 0.0407(6) Uani 1 1 d . . . . .
H18A H 0.5461 0.0403 0.3169 0.061 Uiso 1 1 calc R U . . .
H18B H 0.5289 0.0195 0.3710 0.061 Uiso 1 1 calc R U . . .
H18C H 0.5699 -0.0302 0.3487 0.061 Uiso 1 1 calc R U . . .
C19 C 0.58988(10) 0.16202(11) 0.40411(10) 0.0350(5) Uani 1 1 d . . . . .
H19A H 0.6194 0.1915 0.4242 0.052 Uiso 1 1 calc R U . . .
H19B H 0.5622 0.1565 0.4248 0.052 Uiso 1 1 calc R U . . .
H19C H 0.5740 0.1851 0.3700 0.052 Uiso 1 1 calc R U . . .
C20 C 1.01984(8) 0.04780(11) 0.33264(8) 0.0270(4) Uani 1 1 d . . . . .
H20A H 1.0350 0.0672 0.3034 0.032 Uiso 1 1 calc R U . . .
H20B H 0.9998 0.0036 0.3199 0.032 Uiso 1 1 calc R U . . .
C21 C 1.06438(8) 0.03192(10) 0.38023(8) 0.0256(4) Uani 1 1 d . . . . .
H21A H 1.0491 0.0167 0.4106 0.031 Uiso 1 1 calc R U . . .
H21B H 1.0874 -0.0070 0.3718 0.031 Uiso 1 1 calc R U . . .
C22 C 1.14274(8) 0.08318(12) 0.43456(9) 0.0292(4) Uani 1 1 d . . . . .
H22A H 1.1653 0.0459 0.4234 0.035 Uiso 1 1 calc R U . . .
H22B H 1.1328 0.0672 0.4677 0.035 Uiso 1 1 calc R U . . .
C23 C 1.17327(9) 0.15206(13) 0.44420(9) 0.0349(5) Uani 1 1 d . . . . .
H23A H 1.2079 0.1448 0.4705 0.042 Uiso 1 1 calc R U . . .
H23B H 1.1813 0.1695 0.4105 0.042 Uiso 1 1 calc R U . . .
C24 C 1.16664(10) 0.27102(13) 0.47346(10) 0.0374(5) Uani 1 1 d . . . . .
H24A H 1.1707 0.2920 0.4393 0.045 Uiso 1 1 calc R U . . .
H24B H 1.2030 0.2657 0.4971 0.045 Uiso 1 1 calc R U . . .
C25 C 1.13288(10) 0.31874(12) 0.49905(10) 0.0386(5) Uani 1 1 d . . . . .
H25A H 1.1263 0.2958 0.5316 0.046 Uiso 1 1 calc R U . . .
H25B H 1.1521 0.3642 0.5095 0.046 Uiso 1 1 calc R U . . .
C26 C 1.04850(11) 0.37314(12) 0.48784(10) 0.0418(6) Uani 1 1 d . . . . .
H26A H 1.0675 0.4165 0.5042 0.050 Uiso 1 1 calc R U . . .
H26B H 1.0381 0.3447 0.5163 0.050 Uiso 1 1 calc R U . . .
C27 C 0.99940(11) 0.39349(12) 0.44655(11) 0.0444(6) Uani 1 1 d . . . . .
H27A H 0.9766 0.4263 0.4621 0.053 Uiso 1 1 calc R U . . .
H27B H 1.0100 0.4182 0.4165 0.053 Uiso 1 1 calc R U . . .
C28 C 0.92546(13) 0.34439(14) 0.38507(11) 0.0592(9) Uani 1 1 d . . . . .
H28A H 0.9381 0.3653 0.3548 0.071 Uiso 1 1 calc R U . . .
H28B H 0.9008 0.3789 0.3964 0.071 Uiso 1 1 calc R U . . .
C29 C 0.89656(11) 0.27620(15) 0.36846(11) 0.0553(8) Uani 1 1 d . . . . .
H29A H 0.8856 0.2540 0.3993 0.066 Uiso 1 1 calc R U . . .
H29B H 0.8637 0.2854 0.3403 0.066 Uiso 1 1 calc R U . . .
C30 C 0.90453(9) 0.16738(13) 0.32487(9) 0.0367(5) Uani 1 1 d . . . . .
H30A H 0.8739 0.1810 0.2954 0.044 Uiso 1 1 calc R U . . .
H30B H 0.8902 0.1403 0.3516 0.044 Uiso 1 1 calc R U . . .
C31 C 0.94378(9) 0.12220(12) 0.30384(8) 0.0321(5) Uani 1 1 d . . . . .
H31A H 0.9249 0.0807 0.2843 0.038 Uiso 1 1 calc R U . . .
H31B H 0.9601 0.1503 0.2790 0.038 Uiso 1 1 calc R U . . .
C32 C 0.90713(8) -0.08332(10) 0.40977(7) 0.0236(4) Uani 1 1 d . . . . .
H32A H 0.9357 -0.0758 0.3899 0.028 Uiso 1 1 calc R U . . .
H32B H 0.8719 -0.0722 0.3856 0.028 Uiso 1 1 calc R U . . .
C33 C 0.91639(8) 0.03523(10) 0.43978(8) 0.0231(4) Uani 1 1 d . . . . .
H33A H 0.8800 0.0499 0.4200 0.028 Uiso 1 1 calc R U . . .
H33B H 0.9419 0.0423 0.4164 0.028 Uiso 1 1 calc R U . . .
C34 C 0.93360(8) 0.07882(10) 0.48978(8) 0.0218(4) Uani 1 1 d . . . . .
H34A H 0.9055 0.0774 0.5108 0.026 Uiso 1 1 calc R U . . .
H34B H 0.9676 0.0598 0.5121 0.026 Uiso 1 1 calc R U . . .
C35 C 0.94889(8) 0.20019(10) 0.51684(8) 0.0234(4) Uani 1 1 d . . . . .
H35A H 0.9168 0.1992 0.5325 0.028 Uiso 1 1 calc R U . . .
H35B H 0.9517 0.2487 0.5026 0.028 Uiso 1 1 calc R U . . .
C36 C 0.99841(8) 0.18550(10) 0.56008(8) 0.0220(4) Uani 1 1 d . . . . .
H36A H 1.0041 0.2244 0.5868 0.026 Uiso 1 1 calc R U . . .
H36B H 0.9941 0.1402 0.5784 0.026 Uiso 1 1 calc R U . . .
C37 C 1.09229(8) 0.15994(10) 0.57201(8) 0.0221(4) Uani 1 1 d . . . . .
H37A H 1.0982 0.1913 0.6037 0.026 Uiso 1 1 calc R U . . .
H37B H 1.1227 0.1673 0.5545 0.026 Uiso 1 1 calc R U . . .
O11 O 1.0000 0.27621(12) 0.2500 0.0462(6) Uani 1 2 d S T P . .
C44 C 1.0287(3) 0.3110(3) 0.2936(3) 0.0586(15) Uiso 0.5 1 d . . P A 1
H44A H 1.0071 0.3137 0.3211 0.070 Uiso 0.5 1 calc R U P A 1
H44B H 1.0363 0.3603 0.2836 0.070 Uiso 0.5 1 calc R U P A 1
C45 C 1.0554(2) 0.3094(3) 0.2707(2) 0.0534(14) Uiso 0.5 1 d . . P A 2
H45A H 1.0768 0.3062 0.2432 0.064 Uiso 0.5 1 calc R U P A 2
H45B H 1.0515 0.3604 0.2791 0.064 Uiso 0.5 1 calc R U P A 2
C46 C 1.08158(14) 0.2729(2) 0.31658(14) 0.0731(9) Uiso 1 1 d . . . . .
H46A H 1.0741 0.2243 0.3269 0.110 Uiso 0.5 1 calc R U P A 1
H46B H 1.1015 0.2988 0.3480 0.110 Uiso 0.5 1 calc R U P A 1
H46C H 1.1032 0.2709 0.2896 0.110 Uiso 0.5 1 calc R U P A 1
H46D H 1.0621 0.2803 0.3449 0.110 Uiso 0.5 1 calc R U P A 2
H46E H 1.1185 0.2908 0.3284 0.110 Uiso 0.5 1 calc R U P A 2
H46F H 1.0825 0.2218 0.3087 0.110 Uiso 0.5 1 calc R U P A 2

loop_
_atom_site_aniso_label
_atom_site_aniso_U_11
_atom_site_aniso_U_22
_atom_site_aniso_U_33
_atom_site_aniso_U_23
_atom_site_aniso_U_13
_atom_site_aniso_U_12
Tm1 0.02877(5) 0.01242(4) 0.02582(5) 0.00231(3) 0.01674(3) 0.00267(3)
K1 0.0275(2) 0.01969(19) 0.01853(19) -0.00005(15) 0.00912(16) 0.00128(16)
Si1 0.0603(4) 0.0137(3) 0.0444(4) 0.0046(2) 0.0403(3) 0.0055(3)
Si2 0.0490(4) 0.0257(3) 0.0464(4) -0.0118(3) 0.0339(3) -0.0148(3)
Si3 0.0449(4) 0.0172(3) 0.0279(3) 0.0034(2) 0.0170(3) 0.0077(2)
Si4 0.0290(3) 0.0283(3) 0.0246(3) 0.0083(2) 0.0153(2) 0.0131(2)
Si5 0.0368(3) 0.0222(3) 0.0254(3) 0.0059(2) 0.0125(2) 0.0082(2)
Si6 0.0427(3) 0.0183(3) 0.0352(3) 0.0064(2) 0.0247(3) 0.0034(2)
N1 0.0446(11) 0.0159(8) 0.0399(10) -0.0012(7) 0.0308(9) -0.0026(7)
N3 0.0340(9) 0.0200(8) 0.0286(9) 0.0059(7) 0.0176(7) 0.0103(7)
N2 0.0322(9) 0.0175(8) 0.0271(9) 0.0041(7) 0.0158(7) 0.0026(7)
O1 0.0270(7) 0.0241(7) 0.0339(8) 0.0043(6) 0.0146(6) 0.0036(6)
O2 0.0259(7) 0.0238(7) 0.0256(7) -0.0002(6) 0.0086(6) -0.0006(6)
O3 0.0281(8) 0.0313(8) 0.0325(8) -0.0062(6) 0.0163(6) -0.0092(6)
O4 0.0459(9) 0.0258(8) 0.0360(8) -0.0047(6) 0.0208(7) -0.0083(7)
O5 0.0487(9) 0.0207(7) 0.0286(8) 0.0040(6) 0.0125(7) 0.0082(7)
O6 0.0457(9) 0.0351(9) 0.0247(8) -0.0010(6) 0.0009(7) 0.0197(7)
O7 0.0285(7) 0.0262(7) 0.0163(6) 0.0003(5) 0.0046(5) 0.0082(6)
O8 0.0277(7) 0.0171(6) 0.0202(6) -0.0015(5) 0.0058(5) -0.0008(5)
O9 0.0256(7) 0.0165(6) 0.0232(7) -0.0002(5) 0.0062(5) 0.0003(5)
O10 0.0229(7) 0.0210(7) 0.0188(6) 0.0006(5) 0.0093(5) -0.0006(5)
C1 0.0341(10) 0.0173(9) 0.0287(10) 0.0019(8) 0.0173(9) 0.0018(8)
C2 0.088(2) 0.0171(11) 0.088(2) 0.0060(12) 0.0655(19) 0.0015(12)
C3 0.0763(19) 0.0312(12) 0.0429(14) 0.0142(10) 0.0395(14) 0.0221(12)
C4 0.0552(15) 0.0203(10) 0.0427(13) 0.0030(9) 0.0315(11) 0.0066(10)
C5 0.0575(17) 0.0288(12) 0.083(2) -0.0162(13) 0.0488(16) -0.0178(12)
C6 0.0677(19) 0.0637(19) 0.0578(17) -0.0305(15) 0.0443(15) -0.0312(15)
C7 0.0543(16) 0.0415(14) 0.0436(14) 0.0015(11) 0.0129(12) -0.0182(12)
C8 0.0422(13) 0.0264(10) 0.0302(11) 0.0028(9) 0.0152(10) 0.0040(9)
C9 0.0642(17) 0.0217(11) 0.0356(13) 0.0048(9) 0.0137(12) -0.0025(10)
C10 0.0647(17) 0.0284(12) 0.0391(13) -0.0024(10) 0.0230(12) 0.0148(11)
C11 0.0438(13) 0.0427(13) 0.0359(12) 0.0131(10) 0.0249(11) 0.0228(11)
C12 0.0301(11) 0.0329(11) 0.0280(11) 0.0100(9) 0.0115(9) 0.0066(9)
C13 0.0281(11) 0.0431(13) 0.0308(11) 0.0058(10) 0.0145(9) 0.0088(9)
C14 0.0366(12) 0.0394(13) 0.0295(11) 0.0063(10) 0.0134(9) 0.0148(10)
C15 0.0454(14) 0.0475(14) 0.0290(12) 0.0083(10) 0.0108(10) 0.0124(11)
C16 0.0595(16) 0.0210(11) 0.0465(14) 0.0062(10) 0.0143(12) 0.0107(10)
C17 0.0643(18) 0.0465(15) 0.0470(15) 0.0205(12) 0.0357(14) 0.0151(13)
C18 0.0470(14) 0.0244(11) 0.0605(16) 0.0020(11) 0.0327(13) -0.0052(10)
C19 0.0469(13) 0.0240(10) 0.0433(13) -0.0003(9) 0.0298(11) 0.0016(10)
C20 0.0336(11) 0.0238(10) 0.0243(10) -0.0049(8) 0.0082(8) 0.0050(8)
C21 0.0275(10) 0.0209(9) 0.0298(10) -0.0009(8) 0.0096(8) 0.0039(8)
C22 0.0238(10) 0.0347(11) 0.0307(11) -0.0034(9) 0.0093(8) 0.0038(9)
C23 0.0249(11) 0.0470(14) 0.0371(12) -0.0076(10) 0.0157(9) -0.0039(9)
C24 0.0374(13) 0.0394(13) 0.0372(12) -0.0030(10) 0.0122(10) -0.0194(10)
C25 0.0498(15) 0.0316(12) 0.0360(12) -0.0076(10) 0.0134(11) -0.0168(10)
C26 0.0581(16) 0.0276(12) 0.0491(15) -0.0162(11) 0.0316(13) -0.0172(11)
C27 0.0692(18) 0.0162(10) 0.0602(16) 0.0025(10) 0.0404(14) 0.0005(10)
C28 0.087(2) 0.0404(15) 0.0422(15) -0.0007(12) -0.0022(15) 0.0380(15)
C29 0.0525(16) 0.0585(17) 0.0435(15) -0.0173(13) -0.0127(12) 0.0394(14)
C30 0.0376(12) 0.0416(13) 0.0255(11) -0.0015(10) -0.0045(9) 0.0162(10)
C31 0.0386(12) 0.0350(12) 0.0190(10) -0.0016(9) -0.0009(9) 0.0090(10)
C32 0.0273(10) 0.0229(10) 0.0194(9) -0.0022(8) 0.0027(8) 0.0005(8)
C33 0.0237(10) 0.0198(9) 0.0248(10) 0.0016(8) 0.0038(8) 0.0000(7)
C34 0.0259(10) 0.0169(9) 0.0240(10) 0.0007(7) 0.0087(8) -0.0011(7)
C35 0.0259(10) 0.0176(9) 0.0299(10) -0.0025(8) 0.0131(8) 0.0007(7)
C36 0.0275(10) 0.0208(9) 0.0214(9) -0.0024(7) 0.0134(8) -0.0026(7)
C37 0.0229(9) 0.0218(9) 0.0212(9) -0.0036(8) 0.0045(7) -0.0043(7)
O11 0.0767(19) 0.0295(12) 0.0354(13) 0.000 0.0191(13) 0.000

loop_
_atom_type_symbol
_atom_type_description
_atom_type_scat_dispersion_real
_atom_type_scat_dispersion_imag
_atom_type_scat_source
C C 0.0033 0.0016 'International Tables Vol C Tables 4.2.6.8 and 6.1.1.4'
H H 0.0000 0.0000 'International Tables Vol C Tables 4.2.6.8 and 6.1.1.4'
N N 0.0061 0.0033 'International Tables Vol C Tables 4.2.6.8 and 6.1.1.4'
O O 0.0106 0.0060 'International Tables Vol C Tables 4.2.6.8 and 6.1.1.4'
Si Si 0.0817 0.0704 'International Tables Vol C Tables 4.2.6.8 and 6.1.1.4'
K K 0.2009 0.2494 'International Tables Vol C Tables 4.2.6.8 and 6.1.1.4'
Tm Tm -0.3139 5.2483 'International Tables Vol C Tables 4.2.6.8 and 6.1.1.4'

loop_
_geom_angle_atom_site_label_1
_geom_angle_atom_site_label_2
_geom_angle_atom_site_label_3
_geom_angle
_geom_angle_site_symmetry_1
_geom_angle_site_symmetry_3
O1 Tm1 N1 99.76(6) . .
O1 Tm1 N2 99.86(6) . .
N1 Tm1 N2 117.18(6) . .
O1 Tm1 N3 100.05(6) . .
N1 Tm1 N3 115.33(6) . .
N2 Tm1 N3 118.82(6) . .
O1 Tm1 Si3 76.11(4) . .
N1 Tm1 Si3 133.63(5) . .
N2 Tm1 Si3 108.93(4) . .
N3 Tm1 Si3 27.99(5) . .
O1 Tm1 Si6 75.82(4) . .
N1 Tm1 Si6 107.49(4) . .
N2 Tm1 Si6 27.91(4) . .
N3 Tm1 Si6 136.99(4) . .
Si3 Tm1 Si6 115.686(17) . .
O1 Tm1 Si1 76.14(4) . .
N1 Tm1 Si1 27.46(5) . .
N2 Tm1 Si1 135.00(4) . .
N3 Tm1 Si1 105.86(4) . .
Si3 Tm1 Si1 113.211(16) . .
Si6 Tm1 Si1 114.179(14) . .
O10 K1 O7 125.81(4) . .
O10 K1 O6 130.55(4) . .
O7 K1 O6 59.51(4) . .
O10 K1 O3 75.79(4) . .
O7 K1 O3 116.85(4) . .
O6 K1 O3 151.92(5) . .
O10 K1 O5 93.45(4) . .
O7 K1 O5 118.29(4) . .
O6 K1 O5 58.82(4) . .
O3 K1 O5 117.94(5) . .
O10 K1 O2 104.32(4) . .
O7 K1 O2 58.83(4) . .
O6 K1 O2 113.66(4) . .
O3 K1 O2 58.31(4) . .
O5 K1 O2 159.34(4) . .
O10 K1 O9 58.95(4) . .
O7 K1 O9 82.86(4) . .
O6 K1 O9 75.51(5) . .
O3 K1 O9 132.57(4) . .
O5 K1 O9 80.54(4) . .
O2 K1 O9 117.59(4) . .
O10 K1 O4 80.72(4) . .
O7 K1 O4 152.83(4) . .
O6 K1 O4 109.94(5) . .
O3 K1 O4 59.28(5) . .
O5 K1 O4 58.68(5) . .
O2 K1 O4 113.35(4) . .
O9 K1 O4 120.46(4) . .
O10 K1 C35 43.90(4) . .
O7 K1 C35 107.60(5) . .
O6 K1 C35 86.64(5) . .
O3 K1 C35 118.91(5) . .
O5 K1 C35 67.03(4) . .
O2 K1 C35 133.52(4) . .
O9 K1 C35 24.84(4) . .
O4 K1 C35 95.92(4) . .
N1 Si1 C3 111.64(10) . .
N1 Si1 C4 112.70(9) . .
C3 Si1 C4 107.40(12) . .
N1 Si1 C2 114.22(12) . .
C3 Si1 C2 103.99(13) . .
C4 Si1 C2 106.26(10) . .
N1 Si1 Tm1 37.10(6) . .
C3 Si1 Tm1 81.32(7) . .
C4 Si1 Tm1 104.18(7) . .
C2 Si1 Tm1 145.70(9) . .
N1 Si2 C7 110.16(10) . .
N1 Si2 C5 115.32(12) . .
C7 Si2 C5 106.04(13) . .
N1 Si2 C6 113.43(12) . .
C7 Si2 C6 106.95(14) . .
C5 Si2 C6 104.32(12) . .
N3 Si3 C8 112.97(9) . .
N3 Si3 C9 111.08(10) . .
C8 Si3 C9 107.44(11) . .
N3 Si3 C10 113.88(11) . .
C8 Si3 C10 105.74(11) . .
C9 Si3 C10 105.18(11) . .
N3 Si3 Tm1 37.93(5) . .
C8 Si3 Tm1 101.82(7) . .
C9 Si3 Tm1 81.53(8) . .
C10 Si3 Tm1 147.88(9) . .
N3 Si4 C13 110.68(9) . .
N3 Si4 C11 114.60(10) . .
C13 Si4 C11 106.13(11) . .
N3 Si4 C12 114.54(9) . .
C13 Si4 C12 104.32(10) . .
C11 Si4 C12 105.73(10) . .
N2 Si5 C14 110.08(9) . .
N2 Si5 C16 113.19(10) . .
C14 Si5 C16 107.00(11) . .
N2 Si5 C15 114.97(10) . .
C14 Si5 C15 105.30(11) . .
C16 Si5 C15 105.70(11) . .
N2 Si6 C18 113.18(10) . .
N2 Si6 C19 111.23(9) . .
C18 Si6 C19 107.13(11) . .
N2 Si6 C17 114.13(10) . .
C18 Si6 C17 106.34(12) . .
C19 Si6 C17 104.18(11) . .
N2 Si6 Tm1 37.82(5) . .
C18 Si6 Tm1 103.41(8) . .
C19 Si6 Tm1 80.80(7) . .
C17 Si6 Tm1 146.63(9) . .
Si2 N1 Si1 122.63(10) . .
Si2 N1 Tm1 121.57(10) . .
Si1 N1 Tm1 115.44(10) . .
Si4 N3 Si3 122.54(10) . .
Si4 N3 Tm1 123.06(10) . .
Si3 N3 Tm1 114.08(9) . .
Si5 N2 Si6 121.60(9) . .
Si5 N2 Tm1 123.23(8) . .
Si6 N2 Tm1 114.27(8) . .
C1 O1 Tm1 179.09(15) . .
C21 O2 C22 112.53(15) . .
C21 O2 K1 107.65(10) . .
C22 O2 K1 110.69(11) . .
C23 O3 C24 112.58(16) . .
C23 O3 K1 119.53(12) . .
C24 O3 K1 117.59(13) . .
C25 O4 C26 110.44(18) . .
C25 O4 K1 110.99(12) . .
C26 O4 K1 107.25(12) . .
C28 O5 C27 111.91(19) . .
C28 O5 K1 118.29(13) . .
C27 O5 K1 118.97(14) . .
C30 O6 C29 111.72(19) . .
C30 O6 K1 113.87(11) . .
C29 O6 K1 112.02(13) . .
C20 O7 C31 112.35(15) . .
C20 O7 K1 119.30(11) . .
C31 O7 K1 117.04(11) . .
C32 O8 C33 111.16(14) . .
C34 O9 C35 113.12(14) . .
C34 O9 K1 126.45(11) . .
C35 O9 K1 97.33(10) . .
C36 O10 C37 113.55(14) . .
C36 O10 K1 119.10(11) . .
C37 O10 K1 127.11(10) . .
C1 C1 O1 179.5(2) 2_655 .
O7 C20 C21 108.30(15) . .
O2 C21 C20 108.14(16) . .
O2 C22 C23 107.96(18) . .
O3 C23 C22 108.56(16) . .
O3 C24 C25 109.02(18) . .
O4 C25 C24 109.57(19) . .
O4 C26 C27 108.49(19) . .
O5 C27 C26 108.52(18) . .
O5 C28 C29 108.6(2) . .
O6 C29 C28 108.6(2) . .
O6 C30 C31 108.53(19) . .
O7 C31 C30 108.31(16) . .
O8 C32 C37 109.24(15) . 5_756
O8 C33 C34 107.72(15) . .
O9 C34 C33 107.05(15) . .
O9 C35 C36 113.34(15) . .
O9 C35 K1 57.83(8) . .
C36 C35 K1 88.97(11) . .
O10 C36 C35 108.02(15) . .
O10 C37 C32 114.17(15) . 5_756
C44 O11 C44 122.6(6) 2_755 .
C45 O11 C45 131.7(5) . 2_755
O11 C44 C46 111.0(5) . .
C46 C45 O11 108.8(4) . .

loop_
_geom_bond_atom_site_label_1
_geom_bond_atom_site_label_2
_geom_bond_distance
_geom_bond_site_symmetry_2
Tm1 O1 2.0428(14) .
Tm1 N1 2.2465(17) .
Tm1 N2 2.2533(16) .
Tm1 N3 2.2548(16) .
Tm1 Si3 3.3487(7) .
Tm1 Si6 3.3502(6) .
Tm1 Si1 3.3632(7) .
K1 O10 2.7714(13) .
K1 O7 2.8168(14) .
K1 O6 2.8296(15) .
K1 O3 2.8375(15) .
K1 O5 2.8441(15) .
K1 O2 2.8833(14) .
K1 O9 2.8911(14) .
K1 O4 2.8979(15) .
K1 C35 3.388(2) .
Si1 N1 1.717(2) .
Si1 C3 1.876(3) .
Si1 C4 1.879(2) .
Si1 C2 1.891(2) .
Si2 N1 1.705(2) .
Si2 C7 1.871(3) .
Si2 C5 1.879(2) .
Si2 C6 1.885(2) .
Si3 N3 1.721(2) .
Si3 C8 1.875(2) .
Si3 C9 1.881(2) .
Si3 C10 1.883(2) .
Si4 N3 1.7092(18) .
Si4 C13 1.873(2) .
Si4 C11 1.885(2) .
Si4 C12 1.886(2) .
Si5 N2 1.7069(17) .
Si5 C14 1.877(2) .
Si5 C16 1.882(2) .
Si5 C15 1.887(2) .
Si6 N2 1.7203(17) .
Si6 C18 1.874(3) .
Si6 C19 1.879(2) .
Si6 C17 1.882(2) .
O1 C1 1.303(2) .
O2 C21 1.421(2) .
O2 C22 1.422(2) .
O3 C23 1.425(3) .
O3 C24 1.428(3) .
O4 C25 1.417(3) .
O4 C26 1.427(3) .
O5 C28 1.414(3) .
O5 C27 1.426(3) .
O6 C30 1.424(3) .
O6 C29 1.428(3) .
O7 C20 1.422(2) .
O7 C31 1.425(2) .
O8 C32 1.423(2) .
O8 C33 1.424(2) .
O9 C34 1.425(2) .
O9 C35 1.435(2) .
O10 C36 1.426(2) .
O10 C37 1.428(2) .
C1 C1 1.184(4) 2_655
C20 C21 1.498(3) .
C22 C23 1.499(3) .
C24 C25 1.494(3) .
C26 C27 1.494(4) .
C28 C29 1.489(4) .
C30 C31 1.502(3) .
C32 C37 1.511(3) 5_756
C33 C34 1.504(3) .
C35 C36 1.505(3) .
C37 C32 1.511(3) 5_756
O11 C44 1.359(6) 2_755
O11 C44 1.359(6) .
O11 C45 1.523(6) .
O11 C45 1.523(6) 2_755
C44 C46 1.520(7) .
C45 C46 1.396(7) .
